data_7239623
loop_
_publ_author_name
'Jia, Lei'
'Xue, Zhe'
'Zhu, Rong-Rong'
'Yan, Tong'
'Wang, Yu-Na'
'Zhang, Suo-Shu'
'Geng, Xiao'
'Du, Lin'
'Zhao, Qi-Hua'

_publ_section_title
;
 A novel fluorescence phenomenon caused by amine induced ion-exchange
 between Cd2+ and Fe3+ ions
;
_journal_issue 68
_journal_name_full 'RSC Advances'
_journal_page_first 39854
_journal_paper_doi 10.1039/C9RA07559C
_journal_volume 9
_journal_year 2019
_chemical_formula_moiety 'C18 H11 Br Cd N3 O4, H2 O, 0.5(C3 H7 N O)'
_chemical_formula_sum 'C19.5 H16.5 Br Cd N3.5 O5.5'
_chemical_formula_weight 580.17
_space_group_crystal_system monoclinic
_space_group_IT_number 15
_space_group_name_Hall '-C 2yc'
_space_group_name_H-M_alt 'C 1 2/c 1'
_atom_sites_solution_hydrogens mixed
_atom_sites_solution_primary iterative
_audit_creation_date 2019-11-09
_audit_creation_method
;
Olex2 1.2
(compiled 2018.05.29 svn.r3508 for OlexSys, GUI svn.r5506)
;
_audit_update_record
;
2019-11-09 deposited with the CCDC.	2019-11-29 downloaded from the CCDC.
;
_cell_angle_alpha 90
_cell_angle_beta 108.660(3)
_cell_angle_gamma 90
_cell_formula_units_Z 8
_cell_length_a 15.661(4)
_cell_length_b 13.297(3)
_cell_length_c 23.290(5)
_cell_measurement_reflns_used 3755
_cell_measurement_temperature 298(2)
_cell_measurement_theta_max 23.595
_cell_measurement_theta_min 2.428
_cell_volume 4595.1(19)
_computing_molecular_graphics 'Olex2 (Dolomanov et al., 2009)'
_computing_publication_material 'Olex2 (Dolomanov et al., 2009)'
_computing_structure_refinement 'ShelXL (Sheldrick, 2015)'
_computing_structure_solution 'olex2.solve (Bourhis et al., 2015)'
_diffrn_ambient_temperature 298.15
_diffrn_measured_fraction_theta_full 0.994
_diffrn_measured_fraction_theta_max 0.934
_diffrn_measurement_device_type 'CCD area detector'
_diffrn_measurement_method 'phi and omega scans'
_diffrn_radiation_monochromator graphite
_diffrn_radiation_type MoK\a
_diffrn_radiation_wavelength 0.71073
_diffrn_reflns_av_R_equivalents 0.0367
_diffrn_reflns_av_unetI/netI 0.0487
_diffrn_reflns_Laue_measured_fraction_full 0.994
_diffrn_reflns_Laue_measured_fraction_max 0.934
_diffrn_reflns_limit_h_max 15
_diffrn_reflns_limit_h_min -20
_diffrn_reflns_limit_k_max 17
_diffrn_reflns_limit_k_min -16
_diffrn_reflns_limit_l_max 30
_diffrn_reflns_limit_l_min -29
_diffrn_reflns_number 15141
_diffrn_reflns_point_group_measured_fraction_full 0.994
_diffrn_reflns_point_group_measured_fraction_max 0.934
_diffrn_reflns_theta_full 25.242
_diffrn_reflns_theta_max 28.237
_diffrn_reflns_theta_min 1.846
_exptl_absorpt_coefficient_mu 2.727
_exptl_absorpt_correction_type none
_exptl_crystal_colour colourless
_exptl_crystal_density_diffrn 1.677
_exptl_crystal_density_method 'not measured'
_exptl_crystal_description block
_exptl_crystal_F_000 2280
_exptl_crystal_size_max 0.39
_exptl_crystal_size_mid 0.2
_exptl_crystal_size_min 0.18
_refine_diff_density_max 1.779
_refine_diff_density_min -0.847
_refine_diff_density_rms 0.116
_refine_ls_extinction_method none
_refine_ls_goodness_of_fit_ref 1.049
_refine_ls_hydrogen_treatment constr
_refine_ls_matrix_type full
_refine_ls_number_parameters 344
_refine_ls_number_reflns 5324
_refine_ls_number_restraints 246
_refine_ls_restrained_S_all 1.038
_refine_ls_R_factor_all 0.0724
_refine_ls_R_factor_gt 0.0451
_refine_ls_shift/su_max 0.000
_refine_ls_shift/su_mean 0.000
_refine_ls_structure_factor_coef Fsqd
_refine_ls_weighting_details 'w=1/[\s^2^(Fo^2^)+(0.0683P)^2^+3.7742P] where P=(Fo^2^+2Fc^2^)/3'
_refine_ls_weighting_scheme calc
_refine_ls_wR_factor_gt 0.1150
_refine_ls_wR_factor_ref 0.1299
_reflns_Friedel_coverage 0.000
_reflns_number_gt 3775
_reflns_number_total 5324
_reflns_threshold_expression 'I > 2\s(I)'
_cod_data_source_file c9ra07559c2.cif
_cod_data_source_block 1
_cod_original_cell_volume 4595.0(18)
_cod_original_formula_sum 'C19.50 H16.50 Br Cd N3.50 O5.50'
_cod_database_code 7239623
_shelx_shelxl_version_number 2014/7
_shelx_space_group_comment
;
The symmetry employed for this shelxl refinement is uniquely defined
by the following loop, which should always be used as a source of
symmetry information in preference to the above space-group names.
They are only intended as comments.
;
_olex2_refinement_description
;
1. Fixed Uiso
 At 1.2 times of:
  All C(H) groups, All N(H) groups
 At 1.5 times of:
  All C(H,H,H) groups, All O(H,H) groups
2. Restrained distances
 N3-C11
 1.46 with sigma of 0.02
 N4A-C19A = N4A-C20A = N4A-C21A
 1.48 with sigma of 0.01
 C19A-C21A
 2.5 with sigma of 0.02
 C21A-C20A
 2.5 with sigma of 0.02
 C20A-C19A
 2.5 with sigma of 0.02
 O6A-C21A
 1.2 with sigma of 0.02
 N4A-O6A
 2.2 with sigma of 0.02
 O6A-C19A
 3 with sigma of 0.02
 O6-C21
 1.2 with sigma of 0.01
 N0AA-C19 = N0AA-C20 = C21-N0AA
 1.48 with sigma of 0.01
3. Restrained planarity
 N4A, C21A, O6A, C19A, C20A
 with sigma of 0.01
 N0AA, O6, C21, C19, C20
 with sigma of 0.01
4. Uiso/Uaniso restraints and constraints
C21 \\sim O6 \\sim N0AA \\sim C19 \\sim C20: within 2A with sigma of 0.01 and
sigma for terminal atoms of 0.02
C20 \\sim O6 \\sim C21 \\sim N0AA \\sim C19 \\sim C21A \\sim O6A \\sim N4A
\\sim C19A \\sim C20A: within 2A with sigma of 0.01 and sigma for terminal
atoms of 0.02
Uanis(O6) \\sim Ueq, Uanis(C21) \\sim Ueq, Uanis(N0AA) \\sim Ueq, Uanis(C19)
\\sim Ueq, Uanis(C20) \\sim Ueq: with sigma of 0.01 and sigma for terminal
atoms of 0.02
Uanis(C21) \\sim Ueq, Uanis(O6) \\sim Ueq, Uanis(N0AA) \\sim Ueq, Uanis(C19)
\\sim Ueq, Uanis(C20) \\sim Ueq: with sigma of 0.01 and sigma for terminal
atoms of 0.02
Uanis(C21A) \\sim Ueq, Uanis(O6A) \\sim Ueq, Uanis(N4A) \\sim Ueq, Uanis(C19A)
\\sim Ueq, Uanis(C20A) \\sim Ueq, Uanis(C20) \\sim Ueq, Uanis(O6) \\sim Ueq,
Uanis(C21) \\sim Ueq, Uanis(N0AA) \\sim Ueq, Uanis(C19) \\sim Ueq: with sigma
of 0.01 and sigma for terminal atoms of 0.02
Uanis(O5) \\sim Ueq: with sigma of 0.01 and sigma for terminal atoms of 0.02
5. Rigid body (RIGU) restrains
 C21, O6, N0AA, C19, C20
 with sigma for 1-2 distances of 0.01 and sigma for 1-3 distances of 0.01
 C21A, O6A, N4A, C19A, C20A, C20, O6, C21, N0AA, C19
 with sigma for 1-2 distances of 0.01 and sigma for 1-3 distances of 0.01
6. Others
 Sof(O6A)=Sof(C21A)=Sof(H21A)=Sof(N4A)=Sof(C19A)=Sof(H19d)=Sof(H19e)=Sof(H19f)=
 Sof(C20A)=Sof(H20d)=Sof(H20e)=Sof(H20f)=0.5*(1-FVAR(2))
 Sof(O6)=Sof(C19)=Sof(H19a)=Sof(H19b)=Sof(H19c)=Sof(C20)=Sof(H20a)=Sof(H20b)=
 Sof(H20c)=Sof(N0AA)=Sof(C21)=Sof(H21)=0.5*FVAR(2)
7.a Riding coordinates:
 O5(H5a,H5b), C19(H19a,H19b,H19c), C20(H20a,H20b,H20c), C19A(H19d,H19e,H19f),
 C20A(H20d,H20e,H20f)
7.b Aromatic/amide H refined with riding coordinates:
 C3(H3), C7(H7), C10(H10), C5(H5), C12(H12), N3(H3a), C13(H13), C17(H17),
 C18(H18), C15(H15), C16(H16), C21(H21), C21A(H21A)
;
_olex2_submission_special_instructions 'No special instructions were received'

loop_
_space_group_symop_operation_xyz
'x, y, z'
'-x, y, -z+1/2'
'x+1/2, y+1/2, z'
'-x+1/2, y+1/2, -z+1/2'
'-x, -y, -z'
'x, -y, z-1/2'
'-x+1/2, -y+1/2, -z'
'x+1/2, -y+1/2, z-1/2'

loop_
_atom_site_label
_atom_site_type_symbol
_atom_site_fract_x
_atom_site_fract_y
_atom_site_fract_z
_atom_site_U_iso_or_equiv
_atom_site_adp_type
_atom_site_occupancy
_atom_site_site_symmetry_order
_atom_site_calc_flag
_atom_site_refinement_flags_posn
_atom_site_refinement_flags_adp
_atom_site_refinement_flags_occupancy
_atom_site_disorder_assembly
_atom_site_disorder_group
Cd1 Cd 0.15164(2) 0.25771(2) 0.03554(2) 0.03277(12) Uani 1 1 d . . . . .
Br1 Br -0.29913(5) 0.19943(5) 0.10718(4) 0.0705(2) Uani 1 1 d . . . . .
O4 O -0.2103(2) 0.6362(3) 0.02093(16) 0.0484(9) Uani 1 1 d . . . . .
C1 C -0.2428(3) 0.5751(3) 0.0495(2) 0.0334(10) Uani 1 1 d . . . . .
O3 O -0.3029(2) 0.5976(2) 0.07119(15) 0.0422(8) Uani 1 1 d . . . . .
N2 N 0.0680(2) 0.1836(3) -0.05445(16) 0.0373(9) Uani 1 1 d . . . . .
C2 C -0.2086(3) 0.4684(3) 0.0572(2) 0.0376(11) Uani 1 1 d . . . . .
C3 C -0.2597(3) 0.3956(4) 0.0745(2) 0.0427(12) Uani 1 1 d . . . . .
H3 H -0.3142 0.4131 0.0797 0.051 Uiso 1 1 calc R . . . .
N1 N -0.2542(3) 0.1694(3) -0.37798(18) 0.0440(10) Uani 1 1 d . . . . .
C7 C -0.1288(3) 0.4409(4) 0.0474(2) 0.0371(10) Uani 1 1 d . . . . .
H7 H -0.0963 0.4881 0.0333 0.045 Uiso 1 1 calc R . . . .
O1 O 0.0265(3) 0.2296(3) 0.07438(18) 0.0571(10) Uani 1 1 d . . . . .
O2 O 0.0302(2) 0.3699(3) 0.02586(19) 0.0553(10) Uani 1 1 d . . . . .
C9 C 0.0448(3) 0.2340(4) -0.1072(2) 0.0431(11) Uani 1 1 d . . . . .
C10 C -0.0091(3) 0.1919(4) -0.1603(2) 0.0434(12) Uani 1 1 d . . . . .
H10 H -0.0234 0.2287 -0.1961 0.052 Uiso 1 1 calc R . . . .
C8 C -0.0074(3) 0.3127(4) 0.0522(2) 0.0445(12) Uani 1 1 d . . . . .
C11 C -0.0424(3) 0.0953(4) -0.1610(2) 0.0417(11) Uani 1 1 d D . . . .
C5 C -0.1472(4) 0.2708(4) 0.0766(3) 0.0501(13) Uani 1 1 d . . . . .
H5 H -0.1262 0.2051 0.0839 0.060 Uiso 1 1 calc R . . . .
C6 C -0.0974(3) 0.3419(4) 0.0586(2) 0.0405(11) Uani 1 1 d . . . . .
C12 C -0.0171(3) 0.0429(4) -0.1060(2) 0.0448(12) Uani 1 1 d . . . . .
H12 H -0.0366 -0.0228 -0.1042 0.054 Uiso 1 1 calc R . . . .
N3 N -0.0938(3) 0.0456(4) -0.21363(18) 0.0568(13) Uani 1 1 d D . . . .
H3A H -0.0934 -0.0190 -0.2125 0.068 Uiso 1 1 calc R . . . .
C4 C -0.2292(4) 0.2973(4) 0.0839(3) 0.0492(13) Uani 1 1 d . . . . .
C13 C 0.0366(3) 0.0895(4) -0.0551(2) 0.0448(12) Uani 1 1 d . . . . .
H13 H 0.0524 0.0541 -0.0188 0.054 Uiso 1 1 calc R . . . .
C14 C -0.1455(3) 0.0900(4) -0.2677(2) 0.0444(12) Uani 1 1 d . . . . .
C17 C -0.2203(4) 0.0763(4) -0.3742(2) 0.0491(13) Uani 1 1 d . . . . .
H17 H -0.2330 0.0382 -0.4095 0.059 Uiso 1 1 calc R . . . .
C18 C -0.1674(4) 0.0341(4) -0.3204(2) 0.0524(14) Uani 1 1 d . . . . .
H18 H -0.1467 -0.0316 -0.3197 0.063 Uiso 1 1 calc R . . . .
C15 C -0.1834(4) 0.1837(4) -0.2706(2) 0.0538(14) Uani 1 1 d . . . . .
H15 H -0.1741 0.2213 -0.2355 0.065 Uiso 1 1 calc R . . . .
C16 C -0.2355(4) 0.2223(4) -0.3262(3) 0.0510(13) Uani 1 1 d . . . . .
H16 H -0.2584 0.2871 -0.3276 0.061 Uiso 1 1 calc R . . . .
O5 O 0.0622(5) 0.1619(4) 0.1941(2) 0.115(2) Uani 1 1 d . U . . .
H5A H 0.0576 0.1765 0.1577 0.172 Uiso 1 1 d R . . . .
H5B H 0.0410 0.2097 0.2097 0.172 Uiso 1 1 d R . . . .
O6 O 0.0321(9) 0.3139(10) 0.2559(8) 0.086(5) Uani 0.338(5) 1 d D U P A -2
C19 C 0.0804(15) 0.4521(18) 0.1754(7) 0.080(5) Uani 0.338(5) 1 d D U P A -2
H19A H 0.0585 0.5171 0.1593 0.119 Uiso 0.338(5) 1 d R . P A -2
H19B H 0.0315 0.4049 0.1651 0.119 Uiso 0.338(5) 1 d R . P A -2
H19C H 0.1257 0.4301 0.1586 0.119 Uiso 0.338(5) 1 d R . P A -2
C20 C 0.1801(12) 0.5353(15) 0.2740(11) 0.094(5) Uani 0.338(5) 1 d D U P A -2
H20A H 0.2147 0.5620 0.2502 0.141 Uiso 0.338(5) 1 d R . P A -2
H20B H 0.2199 0.5040 0.3098 0.141 Uiso 0.338(5) 1 d R . P A -2
H20C H 0.1477 0.5888 0.2855 0.141 Uiso 0.338(5) 1 d R . P A -2
N0AA N 0.1161(9) 0.4583(11) 0.2415(7) 0.087(4) Uani 0.338(5) 1 d D U P A -2
C21 C 0.0838(9) 0.3815(10) 0.2748(10) 0.094(4) Uani 0.338(5) 1 d D U P A -2
H21 H 0.1069 0.3861 0.3168 0.113 Uiso 0.338(5) 1 calc R . P A -2
O6A O 0.0229(15) 0.6314(15) 0.2592(14) 0.073(7) Uani 0.162(5) 1 d D U P A -1
C21A C 0.0665(16) 0.5633(18) 0.2792(13) 0.089(5) Uani 0.162(5) 1 d D U P A -1
H21A H 0.0809 0.5513 0.3205 0.106 Uiso 0.162(5) 1 calc R . P A -1
N4A N 0.1008(16) 0.4944(18) 0.2434(12) 0.089(4) Uani 0.162(5) 1 d D U P A -1
C19A C 0.085(3) 0.501(3) 0.1782(12) 0.090(7) Uani 0.162(5) 1 d D U P A -1
H19D H 0.0902 0.5724 0.1738 0.135 Uiso 0.162(5) 1 d R . P A -1
H19E H 0.0258 0.4794 0.1549 0.135 Uiso 0.162(5) 1 d R . P A -1
H19F H 0.1288 0.4674 0.1639 0.135 Uiso 0.162(5) 1 d R . P A -1
C20A C 0.156(3) 0.410(2) 0.2760(18) 0.092(6) Uani 0.162(5) 1 d D U P A -1
H20D H 0.1617 0.3677 0.2437 0.137 Uiso 0.162(5) 1 d R . P A -1
H20E H 0.1317 0.3709 0.3018 0.137 Uiso 0.162(5) 1 d R . P A -1
H20F H 0.2147 0.4344 0.2991 0.137 Uiso 0.162(5) 1 d R . P A -1

loop_
_atom_site_aniso_label
_atom_site_aniso_U_11
_atom_site_aniso_U_22
_atom_site_aniso_U_33
_atom_site_aniso_U_23
_atom_site_aniso_U_13
_atom_site_aniso_U_12
Cd1 0.03014(19) 0.0357(2) 0.02945(19) -0.00166(14) 0.00525(13) 0.01298(13)
Br1 0.0699(4) 0.0459(3) 0.1081(6) 0.0022(3) 0.0461(4) -0.0023(3)
O4 0.047(2) 0.0430(19) 0.055(2) 0.0080(17) 0.0158(18) 0.0034(16)
C1 0.023(2) 0.040(2) 0.031(2) -0.002(2) -0.0003(18) 0.0083(18)
O3 0.0417(19) 0.0385(17) 0.049(2) 0.0029(15) 0.0178(16) 0.0176(14)
N2 0.034(2) 0.047(2) 0.028(2) 0.0009(17) 0.0056(16) 0.0015(17)
C2 0.028(2) 0.035(2) 0.046(3) -0.006(2) 0.006(2) 0.0084(19)
C3 0.035(3) 0.037(3) 0.059(3) -0.003(2) 0.018(2) 0.007(2)
N1 0.039(2) 0.053(3) 0.034(2) 0.006(2) 0.0034(18) -0.0052(19)
C7 0.034(2) 0.039(2) 0.038(3) 0.000(2) 0.010(2) 0.013(2)
O1 0.060(2) 0.055(2) 0.065(3) 0.0145(19) 0.033(2) 0.0334(19)
O2 0.042(2) 0.044(2) 0.085(3) 0.007(2) 0.027(2) 0.0178(16)
C9 0.038(3) 0.046(3) 0.041(3) 0.005(2) 0.007(2) 0.007(2)
C10 0.041(3) 0.052(3) 0.028(3) 0.009(2) -0.002(2) 0.001(2)
C8 0.044(3) 0.043(3) 0.046(3) -0.008(2) 0.013(2) 0.017(2)
C11 0.037(3) 0.050(3) 0.032(3) 0.002(2) 0.003(2) 0.003(2)
C5 0.053(3) 0.035(3) 0.064(4) -0.005(2) 0.022(3) 0.015(2)
C6 0.037(3) 0.041(3) 0.044(3) -0.003(2) 0.013(2) 0.013(2)
C12 0.039(3) 0.052(3) 0.040(3) 0.004(2) 0.008(2) -0.006(2)
N3 0.067(3) 0.049(3) 0.035(2) 0.002(2) -0.011(2) -0.008(2)
C4 0.045(3) 0.035(3) 0.069(4) -0.001(3) 0.019(3) 0.006(2)
C13 0.048(3) 0.052(3) 0.030(3) 0.010(2) 0.006(2) -0.003(2)
C14 0.044(3) 0.052(3) 0.027(3) 0.000(2) -0.002(2) -0.004(2)
C17 0.054(3) 0.050(3) 0.034(3) -0.006(2) 0.001(2) -0.010(2)
C18 0.055(3) 0.047(3) 0.043(3) 0.003(2) -0.001(3) -0.006(2)
C15 0.058(3) 0.063(4) 0.031(3) -0.009(3) 0.001(2) 0.001(3)
C16 0.049(3) 0.051(3) 0.045(3) -0.006(3) 0.003(2) 0.002(2)
O5 0.200(6) 0.068(3) 0.078(4) 0.011(3) 0.046(4) 0.007(4)
O6 0.115(11) 0.086(8) 0.063(8) -0.017(7) 0.037(9) -0.006(7)
C19 0.083(9) 0.083(10) 0.078(8) -0.010(8) 0.033(7) 0.004(8)
C20 0.096(8) 0.093(8) 0.093(8) -0.019(7) 0.029(7) 0.007(7)
N0AA 0.089(6) 0.089(6) 0.082(5) -0.009(5) 0.026(5) 0.001(5)
C21 0.102(6) 0.094(6) 0.084(6) -0.005(5) 0.026(5) 0.003(5)
O6A 0.079(13) 0.059(9) 0.085(13) -0.003(10) 0.034(11) -0.009(9)
C21A 0.090(7) 0.087(7) 0.087(7) -0.007(6) 0.026(6) 0.002(6)
N4A 0.091(6) 0.091(6) 0.085(6) -0.009(5) 0.026(5) 0.005(5)
C19A 0.091(11) 0.089(12) 0.088(9) -0.014(9) 0.026(8) -0.004(10)
C20A 0.094(10) 0.095(9) 0.086(9) -0.008(9) 0.030(8) 0.009(9)

loop_
_atom_type_symbol
_atom_type_description
_atom_type_scat_dispersion_real
_atom_type_scat_dispersion_imag
_atom_type_scat_source
C C 0.0033 0.0016 'International Tables Vol C Tables 4.2.6.8 and 6.1.1.4'
H H 0.0000 0.0000 'International Tables Vol C Tables 4.2.6.8 and 6.1.1.4'
Br Br -0.2901 2.4595 'International Tables Vol C Tables 4.2.6.8 and 6.1.1.4'
Cd Cd -0.8075 1.2024 'International Tables Vol C Tables 4.2.6.8 and 6.1.1.4'
N N 0.0061 0.0033 'International Tables Vol C Tables 4.2.6.8 and 6.1.1.4'
O O 0.0106 0.0060 'International Tables Vol C Tables 4.2.6.8 and 6.1.1.4'

loop_
_geom_angle_atom_site_label_1
_geom_angle_atom_site_label_2
_geom_angle_atom_site_label_3
_geom_angle
_geom_angle_site_symmetry_1
_geom_angle_site_symmetry_3
O4 Cd1 O3 129.32(11) 5_565 3_545
O4 Cd1 O1 144.96(12) 5_565 .
O4 Cd1 O2 90.83(13) 5_565 .
O3 Cd1 O1 85.26(11) 3_545 .
O3 Cd1 O2 139.36(12) 3_545 .
N2 Cd1 O4 87.56(13) . 5_565
N2 Cd1 O3 87.31(13) . 3_545
N2 Cd1 O1 88.94(14) . .
N2 Cd1 O2 88.71(14) . .
N1 Cd1 O4 88.89(14) 8_556 5_565
N1 Cd1 O3 92.06(14) 8_556 3_545
N1 Cd1 N2 174.84(14) 8_556 .
N1 Cd1 O1 96.11(15) 8_556 .
N1 Cd1 O2 95.08(14) 8_556 .
O2 Cd1 O1 54.23(12) . .
C1 O4 Cd1 177.0(3) . 5_565
O4 C1 C2 118.9(4) . .
O3 C1 O4 123.3(4) . .
O3 C1 C2 117.8(4) . .
C1 O3 Cd1 105.2(3) . 3_455
C9 N2 Cd1 121.8(3) . .
C13 N2 Cd1 120.5(3) . .
C13 N2 C9 117.6(4) . .
C3 C2 C1 118.2(4) . .
C7 C2 C1 122.1(4) . .
C7 C2 C3 119.7(4) . .
C4 C3 C2 120.0(4) . .
C17 N1 Cd1 125.3(3) . 8_455
C17 N1 C16 117.2(4) . .
C16 N1 Cd1 117.4(4) . 8_455
C2 C7 C6 119.8(5) . .
C8 O1 Cd1 89.8(3) . .
C8 O2 Cd1 93.5(3) . .
N2 C9 C10 121.9(5) . .
C9 C10 C11 120.6(4) . .
O1 C8 C6 117.8(5) . .
O2 C8 O1 122.4(4) . .
O2 C8 C6 119.8(4) . .
C10 C11 C12 117.1(4) . .
C10 C11 N3 123.9(4) . .
N3 C11 C12 118.8(5) . .
C6 C5 C4 119.9(5) . .
C7 C6 C8 120.3(5) . .
C5 C6 C7 120.3(4) . .
C5 C6 C8 119.4(4) . .
C13 C12 C11 119.0(5) . .
C14 N3 C11 126.7(5) . .
C3 C4 Br1 119.6(4) . .
C3 C4 C5 120.3(5) . .
C5 C4 Br1 120.1(4) . .
N2 C13 C12 123.8(5) . .
C18 C14 N3 118.9(5) . .
C15 C14 N3 123.1(5) . .
C15 C14 C18 117.7(5) . .
N1 C17 C18 123.0(5) . .
C17 C18 C14 119.6(5) . .
C14 C15 C16 119.8(5) . .
N1 C16 C15 122.5(5) . .
C19 N0AA C20 123.5(17) . .
C19 N0AA C21 115.9(17) . .
C20 N0AA C21 120.5(16) . .
O6 C21 N0AA 129(2) . .
O6A C21A N4A 123.4(17) . .
C21A N4A C19A 126.0(12) . .
C21A N4A C20A 116.9(13) . .
C19A N4A C20A 117.1(12) . .

loop_
_geom_bond_atom_site_label_1
_geom_bond_atom_site_label_2
_geom_bond_distance
_geom_bond_site_symmetry_2
Cd1 O4 2.311(4) 5_565
Cd1 O3 2.313(3) 3_545
Cd1 N2 2.307(4) .
Cd1 N1 2.295(4) 8_556
Cd1 O1 2.436(4) .
Cd1 O2 2.370(3) .
Br1 C4 1.889(5) .
O4 Cd1 2.311(3) 5_565
O4 C1 1.256(5) .
C1 O3 1.239(5) .
C1 C2 1.508(6) .
O3 Cd1 2.313(3) 3_455
N2 C9 1.343(6) .
N2 C13 1.343(6) .
C2 C3 1.394(7) .
C2 C7 1.390(6) .
C3 C4 1.384(7) .
N1 Cd1 2.296(4) 8_455
N1 C17 1.340(7) .
N1 C16 1.345(7) .
C7 C6 1.400(6) .
O1 C8 1.262(6) .
O2 C8 1.238(6) .
C9 C10 1.374(7) .
C10 C11 1.385(7) .
C8 C6 1.514(6) .
C11 C12 1.399(7) .
C11 N3 1.398(6) .
C5 C6 1.374(7) .
C5 C4 1.394(7) .
C12 C13 1.363(7) .
N3 C14 1.392(6) .
C14 C18 1.381(7) .
C14 C15 1.372(7) .
C17 C18 1.381(7) .
C15 C16 1.388(7) .
O6 C21 1.196(9) .
C19 N0AA 1.462(10) .
C20 N0AA 1.463(10) .
N0AA C21 1.468(10) .
O6A C21A 1.140(18) .
C21A N4A 1.452(9) .
N4A C19A 1.463(9) .
N4A C20A 1.477(9) .
